data_7126736
loop_
_publ_author_name
'Hatzis, Gregory P.'
'Thomas, Christine M.'

_publ_section_title
;
 Metal-ligand cooperativity across two sites of a square planar iron(ii)
 complex ligated by a tetradentate PNNP ligand.
;
_journal_issue 61
_journal_name_full 'Chemical communications (Cambridge, England)'
_journal_page_first 8611
_journal_page_last 8614
_journal_paper_doi 10.1039/d0cc02152k
_journal_volume 56
_journal_year 2020
_chemical_formula_moiety 'C38 H38 B2 Fe N2 P2'
_chemical_formula_sum 'C38 H38 B2 Fe N2 P2'
_chemical_formula_weight 662.11
_chemical_properties_physical Moisture-sensitive,Oxygen-sensitive
_space_group_crystal_system triclinic
_space_group_IT_number 2
_space_group_name_Hall '-P 1'
_space_group_name_H-M_alt 'P -1'
_atom_sites_solution_hydrogens mixed
_atom_sites_solution_primary dual
_audit_creation_date 2020-03-03
_audit_creation_method
;
Olex2 1.2
(compiled 2018.05.29 svn.r3508 for OlexSys, GUI svn.r5506)
;
_audit_update_record
;
2020-03-18 deposited with the CCDC.	2020-06-17 downloaded from the CCDC.
;
_cell_angle_alpha 104.204(2)
_cell_angle_beta 92.996(2)
_cell_angle_gamma 105.812(2)
_cell_formula_units_Z 4
_cell_length_a 14.1841(8)
_cell_length_b 14.9374(9)
_cell_length_c 23.6074(14)
_cell_measurement_reflns_used 9760
_cell_measurement_temperature 200
_cell_measurement_theta_max 26.362
_cell_measurement_theta_min 2.935
_cell_volume 4627.2(5)
_computing_cell_refinement 'SAINT V8.38A (?, 2016)'
_computing_data_reduction 'SAINT V8.38A (?, 2016)'
_computing_molecular_graphics 'Olex2 (Dolomanov et al., 2009)'
_computing_publication_material 'Olex2 (Dolomanov et al., 2009)'
_computing_structure_refinement 'ShelXL (Sheldrick, 2015)'
_computing_structure_solution 'ShelXT (Sheldrick, 2015)'
_diffrn_ambient_temperature 200
_diffrn_measured_fraction_theta_full 0.997
_diffrn_measured_fraction_theta_max 0.994
_diffrn_measurement_device_type 'Bruker D8 Venture PHOTON II CPAD'
_diffrn_radiation_monochromator 'TRIUMPH curved--crystal'
_diffrn_radiation_probe x-ray
_diffrn_radiation_type MoK\a
_diffrn_radiation_wavelength 0.71073
_diffrn_reflns_av_R_equivalents 0.0411
_diffrn_reflns_av_unetI/netI 0.0255
_diffrn_reflns_Laue_measured_fraction_full 0.997
_diffrn_reflns_Laue_measured_fraction_max 0.994
_diffrn_reflns_limit_h_max 17
_diffrn_reflns_limit_h_min -17
_diffrn_reflns_limit_k_max 18
_diffrn_reflns_limit_k_min -18
_diffrn_reflns_limit_l_max 29
_diffrn_reflns_limit_l_min -29
_diffrn_reflns_number 149163
_diffrn_reflns_point_group_measured_fraction_full 0.997
_diffrn_reflns_point_group_measured_fraction_max 0.994
_diffrn_reflns_theta_full 25.242
_diffrn_reflns_theta_max 26.443
_diffrn_reflns_theta_min 2.885
_diffrn_source 'fine--focus tube'
_exptl_absorpt_coefficient_mu 0.417
_exptl_absorpt_correction_T_max 0.7454
_exptl_absorpt_correction_T_min 0.6748
_exptl_absorpt_correction_type multi-scan
_exptl_absorpt_process_details
'SADABS-2016/2 (Bruker,2016/2) was used for absorption correction. wR2(int) was 0.0631 before and 0.0579 after correction. The Ratio of minimum to maximum transmission is 0.9053. The \l/2 correction factor is Not present.'
_exptl_crystal_colour orange
_exptl_crystal_colour_primary orange
_exptl_crystal_density_diffrn 0.950
_exptl_crystal_description block
_exptl_crystal_F_000 1384
_exptl_crystal_recrystallization_method 'Re-crystallisation from solvent: pentane, tetrahydrofuran'
_exptl_crystal_size_max 0.292
_exptl_crystal_size_mid 0.209
_exptl_crystal_size_min 0.063
_refine_diff_density_max 1.941
_refine_diff_density_min -0.465
_refine_diff_density_rms 0.089
_refine_ls_extinction_method none
_refine_ls_goodness_of_fit_ref 1.080
_refine_ls_hydrogen_treatment mixed
_refine_ls_matrix_type full
_refine_ls_number_parameters 859
_refine_ls_number_reflns 18967
_refine_ls_number_restraints 6
_refine_ls_restrained_S_all 1.080
_refine_ls_R_factor_all 0.0755
_refine_ls_R_factor_gt 0.0654
_refine_ls_shift/su_max 0.001
_refine_ls_shift/su_mean 0.000
_refine_ls_structure_factor_coef Fsqd
_refine_ls_weighting_details 'w=1/[\s^2^(Fo^2^)+(0.0953P)^2^+8.3228P] where P=(Fo^2^+2Fc^2^)/3'
_refine_ls_weighting_scheme calc
_refine_ls_wR_factor_gt 0.1865
_refine_ls_wR_factor_ref 0.1956
_reflns_Friedel_coverage 0.000
_reflns_number_gt 15997
_reflns_number_total 18967
_reflns_threshold_expression 'I > 2\s(I)'
_cod_data_source_file d0cc02152k2.cif
_cod_data_source_block 4-BH3
_cod_depositor_comments
;
Adding full bibliography for 7126735--7126738.cif.

2024-09-02
Z value and formula fixed to values more according to usual
chemical conventions.                 miguel
;
_cod_original_formula_sum 'C76 H76 B4 Fe2 N4 P4'
_cod_original_formula_weight 1324.22
_cod_original_formula_moiety '2(C38 H38 B2 Fe N2 P2)'
_cod_original_formula_units_Z 2
_cod_database_code 7126736
_shelx_shelxl_version_number 2018/1
_shelx_space_group_comment
;
The symmetry employed for this shelxl refinement is uniquely defined
by the following loop, which should always be used as a source of
symmetry information in preference to the above space-group names.
They are only intended as comments.
;
_shelx_estimated_absorpt_t_max 0.974
_shelx_estimated_absorpt_t_min 0.888
_olex2_refinement_description
;
1. Fixed Uiso
 At 1.2 times of:
  All C(H) groups, All C(H,H) groups
2. Restrained distances
 B4-H4B
 1.15 with sigma of 0.02
 B2-H2D
 1.15 with sigma of 0.02
 B3-H3C
 1.15 with sigma of 0.02
 B2-H2E
 1.15 with sigma of 0.02
 B1-H1E
 1.15 with sigma of 0.02
 B3-H3B
 1.15 with sigma of 0.02
3.a Secondary CH2 refined with riding coordinates:
 C1(H1A,H1B), C2(H2A,H2B), C39(H39A,H39B), C40(H40A,H40B)
3.b Aromatic/amide H refined with riding coordinates:
 C4(H4), C5(H5), C6(H6), C7(H7), C10(H10), C11(H11), C12(H12), C13(H13),
 C14(H14), C16(H16), C17(H17), C18(H18), C19(H19), C20(H20), C22(H22), C23(H23),
  C24(H24), C25(H25), C28(H28), C29(H29), C30(H30), C31(H31), C32(H32),
 C34(H34), C35(H35), C36(H36), C37(H37), C38(H38), C42(H42), C43(H43), C44(H44),
  C45(H45), C48(H48), C49(H49), C50(H50), C51(H51), C52(H52), C54(H54),
 C55(H55), C56(H56), C57(H57), C58(H58), C60(H60), C61(H61), C62(H62), C63(H63),
  C66(H66), C67(H67), C68(H68), C69(H69), C70(H70), C72(H72), C73(H73),
 C74(H74), C75(H75), C76(H76)
;
_olex2_submission_special_instructions 'No special instructions were received'

loop_
_space_group_symop_operation_xyz
'x, y, z'
'-x, -y, -z'

loop_
_atom_site_label
_atom_site_type_symbol
_atom_site_fract_x
_atom_site_fract_y
_atom_site_fract_z
_atom_site_U_iso_or_equiv
_atom_site_adp_type
_atom_site_occupancy
_atom_site_site_symmetry_order
_atom_site_calc_flag
_atom_site_refinement_flags_posn
_atom_site_refinement_flags_adp
_atom_site_refinement_flags_occupancy
_atom_site_disorder_assembly
_atom_site_disorder_group
Fe1 Fe 0.73191(3) 1.12977(3) 0.37839(2) 0.02833(12) Uani 1 1 d . . . . .
H1C H 0.807(3) 1.063(3) 0.3647(15) 0.030(9) Uiso 1 1 d . . . . .
H2C H 0.660(3) 1.193(3) 0.3955(17) 0.043(11) Uiso 1 1 d . . . . .
Fe2 Fe 0.67583(3) 1.35740(3) 0.79596(2) 0.02633(12) Uani 1 1 d . . . . .
H3A H 0.759(3) 1.454(3) 0.7985(18) 0.047(11) Uiso 1 1 d . . . . .
H4A H 0.604(2) 1.259(2) 0.7930(14) 0.025(8) Uiso 1 1 d . . . . .
P1 P 0.79588(6) 1.21913(6) 0.32256(4) 0.02839(18) Uani 1 1 d . . . . .
P2 P 0.82173(6) 1.19532(5) 0.46325(4) 0.02701(17) Uani 1 1 d . . . . .
P3 P 0.54992(6) 1.40699(6) 0.77996(3) 0.02670(17) Uani 1 1 d . . . . .
P4 P 0.71349(7) 1.40416(6) 0.89072(4) 0.03184(19) Uani 1 1 d . . . . .
N1 N 0.6577(2) 1.0319(2) 0.30497(15) 0.0393(7) Uani 1 1 d . . . . .
N2 N 0.6336(2) 1.0530(2) 0.41939(15) 0.0393(7) Uani 1 1 d . . . . .
N3 N 0.6863(2) 1.3356(2) 0.71003(12) 0.0314(6) Uani 1 1 d . . . . .
N4 N 0.7648(2) 1.2744(2) 0.79469(12) 0.0322(6) Uani 1 1 d . . . . .
C1 C 0.5627(3) 0.9719(3) 0.3175(2) 0.0517(11) Uani 1 1 d . . . . .
H1A H 0.543063 0.907425 0.288686 0.062 Uiso 1 1 calc R . . . .
H1B H 0.510290 1.002918 0.313031 0.062 Uiso 1 1 calc R . . . .
C2 C 0.5723(3) 0.9607(3) 0.3784(2) 0.0504(10) Uani 1 1 d . . . . .
H2A H 0.506074 0.941859 0.391157 0.060 Uiso 1 1 calc R . . . .
H2B H 0.603471 0.909056 0.379000 0.060 Uiso 1 1 calc R . . . .
C3 C 0.6716(3) 1.0448(2) 0.47455(18) 0.0402(8) Uani 1 1 d . . . . .
C4 C 0.6208(3) 0.9744(3) 0.5002(2) 0.0514(10) Uani 1 1 d . . . . .
H4 H 0.558947 0.930390 0.481235 0.062 Uiso 1 1 calc R . . . .
C5 C 0.6613(3) 0.9689(3) 0.5542(2) 0.0590(12) Uani 1 1 d . . . . .
H5 H 0.626828 0.920384 0.571502 0.071 Uiso 1 1 calc R . . . .
C6 C 0.7503(3) 1.0327(3) 0.5825(2) 0.0503(10) Uani 1 1 d . . . . .
H6 H 0.777268 1.028339 0.619039 0.060 Uiso 1 1 calc R . . . .
C7 C 0.8001(3) 1.1034(3) 0.55734(17) 0.0427(8) Uani 1 1 d . . . . .
H7 H 0.861021 1.148348 0.577105 0.051 Uiso 1 1 calc R . . . .
C8 C 0.7621(2) 1.1093(2) 0.50359(16) 0.0345(7) Uani 1 1 d . . . . .
C9 C 0.9509(2) 1.1960(2) 0.46922(14) 0.0282(6) Uani 1 1 d . . . . .
C10 C 0.9728(3) 1.1097(3) 0.46477(17) 0.0391(8) Uani 1 1 d . . . . .
H10 H 0.921442 1.052341 0.462738 0.047 Uiso 1 1 calc R . . . .
C11 C 1.0703(3) 1.1070(3) 0.4633(2) 0.0515(10) Uani 1 1 d . . . . .
H11 H 1.084904 1.047518 0.459217 0.062 Uiso 1 1 calc R . . . .
C12 C 1.1447(3) 1.1894(3) 0.4676(2) 0.0513(10) Uani 1 1 d . . . . .
H12 H 1.211193 1.187593 0.467703 0.062 Uiso 1 1 calc R . . . .
C13 C 1.1234(3) 1.2759(3) 0.47174(18) 0.0465(9) Uani 1 1 d . . . . .
H13 H 1.175189 1.332916 0.473950 0.056 Uiso 1 1 calc R . . . .
C14 C 1.0271(2) 1.2796(2) 0.47272(16) 0.0351(7) Uani 1 1 d . . . . .
H14 H 1.012933 1.339066 0.475784 0.042 Uiso 1 1 calc R . . . .
C15 C 0.8278(3) 1.3135(2) 0.51240(15) 0.0321(7) Uani 1 1 d . . . . .
C16 C 0.7740(3) 1.3688(2) 0.49479(17) 0.0377(8) Uani 1 1 d . . . . .
H16 H 0.735382 1.346222 0.457196 0.045 Uiso 1 1 calc R . . . .
C17 C 0.7765(3) 1.4582(3) 0.53243(19) 0.0477(9) Uani 1 1 d . . . . .
H17 H 0.740956 1.496883 0.519933 0.057 Uiso 1 1 calc R . . . .
C18 C 0.8302(3) 1.4900(3) 0.5873(2) 0.0561(11) Uani 1 1 d . . . . .
H18 H 0.829680 1.549607 0.613090 0.067 Uiso 1 1 calc R . . . .
C19 C 0.8851(3) 1.4359(3) 0.60542(18) 0.0491(10) Uani 1 1 d . . . . .
H19 H 0.923530 1.459121 0.643071 0.059 Uiso 1 1 calc R . . . .
C20 C 0.8836(3) 1.3478(3) 0.56826(15) 0.0383(8) Uani 1 1 d . . . . .
H20 H 0.920667 1.310339 0.580722 0.046 Uiso 1 1 calc R . . . .
C21 C 0.6497(3) 1.0655(3) 0.25335(18) 0.0445(9) Uani 1 1 d . . . . .
C22 C 0.5834(3) 1.0105(3) 0.2039(2) 0.0623(13) Uani 1 1 d . . . . .
H22 H 0.539906 0.949532 0.203720 0.075 Uiso 1 1 calc R . . . .
C23 C 0.5810(4) 1.0450(4) 0.1549(2) 0.0750(16) Uani 1 1 d . . . . .
H23 H 0.535300 1.007033 0.121057 0.090 Uiso 1 1 calc R . . . .
C24 C 0.6444(4) 1.1347(4) 0.1537(2) 0.0643(13) Uani 1 1 d . . . . .
H24 H 0.641900 1.157967 0.119825 0.077 Uiso 1 1 calc R . . . .
C25 C 0.7105(3) 1.1880(3) 0.20329(17) 0.0521(10) Uani 1 1 d . . . . .
H25 H 0.754640 1.248582 0.203194 0.063 Uiso 1 1 calc R . . . .
C26 C 0.7140(3) 1.1552(3) 0.25325(15) 0.0375(8) Uani 1 1 d . . . . .
C27 C 0.7831(2) 1.3408(2) 0.33996(14) 0.0311(7) Uani 1 1 d . . . . .
C28 C 0.6916(3) 1.3549(3) 0.32900(17) 0.0406(8) Uani 1 1 d . . . . .
H28 H 0.637432 1.301874 0.307771 0.049 Uiso 1 1 calc R . . . .
C29 C 0.6788(3) 1.4457(3) 0.3488(2) 0.0524(10) Uani 1 1 d . . . . .
H29 H 0.616418 1.455059 0.340543 0.063 Uiso 1 1 calc R . . . .
C30 C 0.7572(3) 1.5227(3) 0.3805(2) 0.0542(10) Uani 1 1 d . . . . .
H30 H 0.748051 1.584635 0.394651 0.065 Uiso 1 1 calc R . . . .
C31 C 0.8481(3) 1.5102(3) 0.39188(19) 0.0467(9) Uani 1 1 d . . . . .
H31 H 0.901855 1.563571 0.413305 0.056 Uiso 1 1 calc R . . . .
C32 C 0.8613(3) 1.4191(2) 0.37183(16) 0.0385(8) Uani 1 1 d . . . . .
H32 H 0.923964 1.410398 0.379969 0.046 Uiso 1 1 calc R . . . .
C33 C 0.9215(3) 1.2392(2) 0.30210(14) 0.0335(7) Uani 1 1 d . . . . .
C34 C 0.9584(3) 1.3038(3) 0.26825(18) 0.0448(9) Uani 1 1 d . . . . .
H34 H 0.916880 1.336770 0.254900 0.054 Uiso 1 1 calc R . . . .
C35 C 1.0525(3) 1.3198(3) 0.25440(19) 0.0539(10) Uani 1 1 d . . . . .
H35 H 1.077047 1.364654 0.232426 0.065 Uiso 1 1 calc R . . . .
C36 C 1.1129(3) 1.2692(4) 0.2729(2) 0.0601(12) Uani 1 1 d . . . . .
H36 H 1.178136 1.278906 0.262769 0.072 Uiso 1 1 calc R . . . .
C37 C 1.0779(3) 1.2055(4) 0.3058(2) 0.0558(11) Uani 1 1 d . . . . .
H37 H 1.119198 1.171731 0.318382 0.067 Uiso 1 1 calc R . . . .
C38 C 0.9827(3) 1.1906(3) 0.32039(16) 0.0401(8) Uani 1 1 d . . . . .
H38 H 0.959100 1.146784 0.343167 0.048 Uiso 1 1 calc R . . . .
C39 C 0.8050(3) 1.2565(3) 0.73787(16) 0.0401(8) Uani 1 1 d . . . . .
H39A H 0.818348 1.193177 0.729271 0.048 Uiso 1 1 calc R . . . .
H39B H 0.868131 1.307086 0.740443 0.048 Uiso 1 1 calc R . . . .
C40 C 0.7323(3) 1.2571(3) 0.68838(16) 0.0387(8) Uani 1 1 d . . . . .
H40A H 0.767168 1.268047 0.654313 0.046 Uiso 1 1 calc R . . . .
H40B H 0.680561 1.193947 0.675400 0.046 Uiso 1 1 calc R . . . .
C41 C 0.5988(2) 1.3281(2) 0.67292(13) 0.0292(6) Uani 1 1 d . . . . .
C42 C 0.5881(3) 1.2910(2) 0.61198(15) 0.0370(7) Uani 1 1 d . . . . .
H42 H 0.639496 1.270326 0.593694 0.044 Uiso 1 1 calc R . . . .
C43 C 0.5023(3) 1.2844(3) 0.57802(15) 0.0427(8) Uani 1 1 d . . . . .
H43 H 0.495071 1.258844 0.536477 0.051 Uiso 1 1 calc R . . . .
C44 C 0.4272(3) 1.3148(3) 0.60429(16) 0.0452(9) Uani 1 1 d . . . . .
H44 H 0.368342 1.309442 0.580907 0.054 Uiso 1 1 calc R . . . .
C45 C 0.4384(3) 1.3530(3) 0.66483(16) 0.0396(8) Uani 1 1 d . . . . .
H45 H 0.387112 1.374375 0.682706 0.048 Uiso 1 1 calc R . . . .
C46 C 0.5229(2) 1.3604(2) 0.69943(13) 0.0294(6) Uani 1 1 d . . . . .
C47 C 0.4365(2) 1.3552(2) 0.80800(14) 0.0315(7) Uani 1 1 d . . . . .
C48 C 0.3794(3) 1.2605(3) 0.78175(17) 0.0420(8) Uani 1 1 d . . . . .
H48 H 0.395470 1.224897 0.746330 0.050 Uiso 1 1 calc R . . . .
C49 C 0.2984(3) 1.2174(3) 0.8072(2) 0.0569(12) Uani 1 1 d . . . . .
H49 H 0.259605 1.152779 0.788948 0.068 Uiso 1 1 calc R . . . .
C50 C 0.2746(3) 1.2680(3) 0.8584(2) 0.0593(12) Uani 1 1 d . . . . .
H50 H 0.219247 1.238638 0.875442 0.071 Uiso 1 1 calc R . . . .
C51 C 0.3309(3) 1.3613(3) 0.88494(18) 0.0515(10) Uani 1 1 d . . . . .
H51 H 0.314519 1.396061 0.920573 0.062 Uiso 1 1 calc R . . . .
C52 C 0.4116(3) 1.4055(3) 0.86030(16) 0.0404(8) Uani 1 1 d . . . . .
H52 H 0.449880 1.470156 0.879091 0.048 Uiso 1 1 calc R . . . .
C53 C 0.5522(3) 1.5344(2) 0.79564(14) 0.0326(7) Uani 1 1 d . . . . .
C54 C 0.4655(3) 1.5593(3) 0.78668(16) 0.0414(8) Uani 1 1 d . . . . .
H54 H 0.405261 1.509972 0.770489 0.050 Uiso 1 1 calc R . . . .
C55 C 0.4668(3) 1.6553(3) 0.80126(17) 0.0484(9) Uani 1 1 d . . . . .
H55 H 0.407492 1.671318 0.794850 0.058 Uiso 1 1 calc R . . . .
C56 C 0.5528(4) 1.7273(3) 0.82486(18) 0.0516(10) Uani 1 1 d . . . . .
H56 H 0.553193 1.793043 0.835383 0.062 Uiso 1 1 calc R . . . .
C57 C 0.6406(3) 1.7031(3) 0.83333(18) 0.0507(10) Uani 1 1 d . . . . .
H57 H 0.700670 1.752783 0.849094 0.061 Uiso 1 1 calc R . . . .
C58 C 0.6400(3) 1.6074(3) 0.81887(16) 0.0397(8) Uani 1 1 d . . . . .
H58 H 0.699539 1.591517 0.824800 0.048 Uiso 1 1 calc R . . . .
C59 C 0.8359(2) 1.2996(3) 0.84614(16) 0.0358(7) Uani 1 1 d . . . . .
C60 C 0.9167(3) 1.2634(3) 0.8458(2) 0.0484(9) Uani 1 1 d . . . . .
H60 H 0.926521 1.221321 0.810799 0.058 Uiso 1 1 calc R . . . .
C61 C 0.9834(3) 1.2888(4) 0.8969(2) 0.0618(12) Uani 1 1 d . . . . .
H61 H 1.039147 1.265092 0.896298 0.074 Uiso 1 1 calc R . . . .
C62 C 0.9681(3) 1.3488(4) 0.9486(2) 0.0624(12) Uani 1 1 d . . . . .
H62 H 1.012394 1.364619 0.983624 0.075 Uiso 1 1 calc R . . . .
C63 C 0.8879(3) 1.3854(3) 0.94882(19) 0.0520(10) Uani 1 1 d . . . . .
H63 H 0.878371 1.427510 0.983901 0.062 Uiso 1 1 calc R . . . .
C64 C 0.8213(3) 1.3608(2) 0.89787(15) 0.0357(7) Uani 1 1 d . . . . .
C65 C 0.6368(3) 1.3601(3) 0.94380(16) 0.0409(8) Uani 1 1 d . . . . .
C66 C 0.5476(3) 1.2890(3) 0.92355(18) 0.0466(9) Uani 1 1 d . . . . .
H66 H 0.525534 1.266461 0.882471 0.056 Uiso 1 1 calc R . . . .
C67 C 0.4900(4) 1.2499(4) 0.9623(2) 0.0621(12) Uani 1 1 d . . . . .
H67 H 0.430094 1.199450 0.947587 0.075 Uiso 1 1 calc R . . . .
C68 C 0.5197(5) 1.2846(4) 1.0223(2) 0.0725(15) Uani 1 1 d . . . . .
H68 H 0.478940 1.259939 1.048952 0.087 Uiso 1 1 calc R . . . .
C69 C 0.6066(4) 1.3534(4) 1.0428(2) 0.0676(14) Uani 1 1 d . . . . .
H69 H 0.627872 1.375461 1.083985 0.081 Uiso 1 1 calc R . . . .
C70 C 0.6658(4) 1.3927(3) 1.00432(18) 0.0554(11) Uani 1 1 d . . . . .
H70 H 0.726300 1.442038 1.019562 0.066 Uiso 1 1 calc R . . . .
C71 C 0.7622(3) 1.5347(3) 0.92484(15) 0.0393(8) Uani 1 1 d . . . . .
C72 C 0.7071(4) 1.5857(3) 0.95810(17) 0.0523(10) Uani 1 1 d . . . . .
H72 H 0.645719 1.552626 0.968164 0.063 Uiso 1 1 calc R . . . .
C73 C 0.7427(4) 1.6874(3) 0.9770(2) 0.0665(13) Uani 1 1 d . . . . .
H73 H 0.705040 1.722335 1.000327 0.080 Uiso 1 1 calc R . . . .
C74 C 0.8293(4) 1.7364(3) 0.9626(2) 0.0657(13) Uani 1 1 d . . . . .
H74 H 0.852412 1.804960 0.975748 0.079 Uiso 1 1 calc R . . . .
C75 C 0.8842(4) 1.6844(3) 0.9281(2) 0.0624(12) Uani 1 1 d . . . . .
H75 H 0.945157 1.717538 0.917658 0.075 Uiso 1 1 calc R . . . .
C76 C 0.8499(3) 1.5849(3) 0.90941(18) 0.0475(9) Uani 1 1 d . . . . .
H76 H 0.887044 1.550235 0.885472 0.057 Uiso 1 1 calc R . . . .
B1 B 0.7499(3) 0.9997(3) 0.3158(2) 0.0393(9) Uani 1 1 d D . . . .
H1D H 0.746(3) 0.928(3) 0.3276(18) 0.045(11) Uiso 1 1 d . . . . .
H1E H 0.813(3) 1.016(4) 0.2885(19) 0.071(15) Uiso 1 1 d D . . . .
B2 B 0.5984(3) 1.1427(3) 0.4206(2) 0.0413(10) Uani 1 1 d D . . . .
H2D H 0.522(2) 1.127(4) 0.398(2) 0.077(16) Uiso 1 1 d D . . . .
H2E H 0.594(3) 1.196(2) 0.4643(11) 0.037(10) Uiso 1 1 d D . . . .
B3 B 0.7570(3) 1.4378(3) 0.73757(16) 0.0333(8) Uani 1 1 d D . . . .
H3B H 0.728(3) 1.495(3) 0.7231(19) 0.058(13) Uiso 1 1 d D . . . .
H3C H 0.8387(19) 1.437(4) 0.735(2) 0.087(17) Uiso 1 1 d D . . . .
B4 B 0.6622(3) 1.2054(3) 0.79650(19) 0.0351(8) Uani 1 1 d D . . . .
H4B H 0.656(3) 1.184(2) 0.8393(11) 0.031(9) Uiso 1 1 d D . . . .
H4C H 0.639(2) 1.144(2) 0.7560(15) 0.024(8) Uiso 1 1 d . . . . .

loop_
_atom_site_aniso_label
_atom_site_aniso_U_11
_atom_site_aniso_U_22
_atom_site_aniso_U_33
_atom_site_aniso_U_23
_atom_site_aniso_U_13
_atom_site_aniso_U_12
Fe1 0.0211(2) 0.0203(2) 0.0391(3) 0.00179(18) 0.00410(18) 0.00442(16)
Fe2 0.0276(2) 0.0262(2) 0.0236(2) 0.00524(17) 0.00446(17) 0.00642(17)
P1 0.0254(4) 0.0261(4) 0.0307(4) 0.0024(3) 0.0017(3) 0.0079(3)
P2 0.0264(4) 0.0207(4) 0.0332(4) 0.0067(3) 0.0092(3) 0.0052(3)
P3 0.0301(4) 0.0260(4) 0.0235(4) 0.0045(3) 0.0053(3) 0.0091(3)
P4 0.0368(4) 0.0321(4) 0.0253(4) 0.0075(3) 0.0031(3) 0.0082(3)
N1 0.0215(13) 0.0299(15) 0.0559(19) -0.0005(13) -0.0021(12) 0.0026(11)
N2 0.0255(14) 0.0261(14) 0.061(2) 0.0088(13) 0.0105(13) 0.0012(11)
N3 0.0340(14) 0.0306(14) 0.0280(13) 0.0041(11) 0.0076(11) 0.0096(11)
N4 0.0277(13) 0.0325(14) 0.0349(14) 0.0069(11) 0.0033(11) 0.0086(11)
C1 0.0268(17) 0.0305(18) 0.082(3) 0.0010(19) -0.0060(18) -0.0015(14)
C2 0.0302(18) 0.0277(18) 0.082(3) 0.0080(18) 0.0069(19) -0.0045(14)
C3 0.0387(18) 0.0252(16) 0.063(2) 0.0155(16) 0.0240(17) 0.0136(14)
C4 0.042(2) 0.0341(19) 0.082(3) 0.022(2) 0.028(2) 0.0080(16)
C5 0.060(3) 0.043(2) 0.092(3) 0.038(2) 0.046(3) 0.020(2)
C6 0.062(3) 0.047(2) 0.060(2) 0.031(2) 0.032(2) 0.025(2)
C7 0.049(2) 0.040(2) 0.045(2) 0.0172(16) 0.0201(17) 0.0149(17)
C8 0.0347(17) 0.0232(15) 0.048(2) 0.0107(14) 0.0209(15) 0.0091(13)
C9 0.0279(15) 0.0264(15) 0.0291(15) 0.0068(12) 0.0061(12) 0.0063(12)
C10 0.0384(18) 0.0317(18) 0.052(2) 0.0172(16) 0.0120(16) 0.0114(15)
C11 0.047(2) 0.053(2) 0.068(3) 0.024(2) 0.013(2) 0.0287(19)
C12 0.0286(18) 0.067(3) 0.063(3) 0.020(2) 0.0075(17) 0.0190(18)
C13 0.0269(17) 0.051(2) 0.055(2) 0.0110(18) 0.0100(16) 0.0018(16)
C14 0.0296(16) 0.0310(17) 0.0425(19) 0.0085(14) 0.0100(14) 0.0056(13)
C15 0.0404(18) 0.0209(14) 0.0342(17) 0.0071(12) 0.0140(14) 0.0065(13)
C16 0.0416(19) 0.0244(16) 0.046(2) 0.0059(14) 0.0150(15) 0.0097(14)
C17 0.058(2) 0.0285(18) 0.056(2) 0.0038(17) 0.0148(19) 0.0179(17)
C18 0.067(3) 0.037(2) 0.056(3) -0.0020(18) 0.025(2) 0.0120(19)
C19 0.062(3) 0.036(2) 0.039(2) -0.0003(16) 0.0203(18) 0.0051(18)
C20 0.0432(19) 0.0338(18) 0.0354(18) 0.0070(14) 0.0141(15) 0.0078(15)
C21 0.0350(18) 0.045(2) 0.047(2) -0.0027(17) -0.0094(16) 0.0171(16)
C22 0.051(2) 0.052(3) 0.061(3) -0.014(2) -0.022(2) 0.011(2)
C23 0.068(3) 0.079(4) 0.053(3) -0.016(3) -0.019(2) 0.016(3)
C24 0.072(3) 0.081(3) 0.041(2) 0.001(2) -0.010(2) 0.040(3)
C25 0.058(3) 0.059(3) 0.038(2) 0.0040(18) -0.0010(18) 0.024(2)
C26 0.0355(18) 0.0365(18) 0.0341(17) -0.0043(14) -0.0036(14) 0.0141(14)
C27 0.0341(16) 0.0308(16) 0.0301(16) 0.0067(13) 0.0042(13) 0.0137(13)
C28 0.0383(19) 0.0376(19) 0.044(2) 0.0047(16) -0.0020(15) 0.0154(15)
C29 0.052(2) 0.045(2) 0.066(3) 0.012(2) 0.002(2) 0.0277(19)
C30 0.069(3) 0.035(2) 0.064(3) 0.0107(19) 0.012(2) 0.027(2)
C31 0.050(2) 0.0307(18) 0.055(2) 0.0028(16) 0.0062(18) 0.0124(16)
C32 0.0371(18) 0.0315(17) 0.0432(19) 0.0048(15) 0.0028(15) 0.0091(14)
C33 0.0362(17) 0.0312(17) 0.0301(16) 0.0024(13) 0.0068(13) 0.0100(14)
C34 0.049(2) 0.0370(19) 0.048(2) 0.0113(16) 0.0135(17) 0.0114(16)
C35 0.055(2) 0.049(2) 0.050(2) 0.0094(19) 0.0181(19) 0.0034(19)
C36 0.035(2) 0.073(3) 0.060(3) 0.004(2) 0.0189(19) 0.007(2)
C37 0.042(2) 0.072(3) 0.056(3) 0.013(2) 0.0135(19) 0.025(2)
C38 0.0318(17) 0.050(2) 0.0376(18) 0.0082(16) 0.0088(14) 0.0129(15)
C39 0.0298(17) 0.043(2) 0.046(2) 0.0048(16) 0.0072(15) 0.0145(15)
C40 0.0377(18) 0.0407(19) 0.0355(18) 0.0001(15) 0.0073(14) 0.0165(15)
C41 0.0341(16) 0.0264(15) 0.0252(15) 0.0062(12) 0.0063(12) 0.0059(13)
C42 0.047(2) 0.0324(17) 0.0280(16) 0.0030(13) 0.0083(14) 0.0106(15)
C43 0.060(2) 0.0385(19) 0.0246(16) 0.0031(14) -0.0006(15) 0.0116(17)
C44 0.051(2) 0.050(2) 0.0314(18) 0.0037(16) -0.0072(16) 0.0194(18)
C45 0.044(2) 0.0404(19) 0.0359(18) 0.0064(15) 0.0019(15) 0.0189(16)
C46 0.0364(17) 0.0261(15) 0.0229(14) 0.0016(12) 0.0081(12) 0.0082(13)
C47 0.0321(16) 0.0299(16) 0.0322(16) 0.0045(13) 0.0050(13) 0.0117(13)
C48 0.042(2) 0.0367(19) 0.0389(19) -0.0022(15) 0.0125(15) 0.0075(15)
C49 0.055(2) 0.038(2) 0.058(3) -0.0007(18) 0.022(2) -0.0075(18)
C50 0.053(2) 0.056(3) 0.064(3) 0.013(2) 0.034(2) 0.006(2)
C51 0.058(2) 0.053(2) 0.044(2) 0.0054(18) 0.0252(19) 0.020(2)
C52 0.047(2) 0.0380(19) 0.0345(18) 0.0045(15) 0.0136(15) 0.0132(16)
C53 0.0413(18) 0.0315(16) 0.0260(15) 0.0065(13) 0.0073(13) 0.0130(14)
C54 0.048(2) 0.0399(19) 0.0371(18) 0.0062(15) 0.0046(16) 0.0178(16)
C55 0.069(3) 0.047(2) 0.041(2) 0.0157(17) 0.0119(19) 0.032(2)
C56 0.086(3) 0.0308(19) 0.047(2) 0.0134(17) 0.014(2) 0.028(2)
C57 0.066(3) 0.0315(19) 0.049(2) 0.0109(17) 0.0061(19) 0.0055(18)
C58 0.049(2) 0.0333(18) 0.0368(18) 0.0112(15) 0.0075(15) 0.0108(15)
C59 0.0261(16) 0.0363(18) 0.046(2) 0.0158(15) 0.0029(14) 0.0075(13)
C60 0.0368(19) 0.047(2) 0.063(3) 0.0132(19) 0.0016(18) 0.0162(17)
C61 0.043(2) 0.063(3) 0.082(3) 0.023(3) -0.008(2) 0.021(2)
C62 0.052(3) 0.068(3) 0.063(3) 0.017(2) -0.018(2) 0.017(2)
C63 0.055(2) 0.057(3) 0.044(2) 0.0148(19) -0.0052(18) 0.018(2)
C64 0.0352(17) 0.0341(17) 0.0363(18) 0.0113(14) 0.0017(14) 0.0065(14)
C65 0.050(2) 0.045(2) 0.0320(18) 0.0147(15) 0.0115(15) 0.0163(17)
C66 0.050(2) 0.054(2) 0.041(2) 0.0200(18) 0.0152(17) 0.0180(19)
C67 0.061(3) 0.069(3) 0.064(3) 0.034(2) 0.025(2) 0.014(2)
C68 0.093(4) 0.084(4) 0.051(3) 0.034(3) 0.037(3) 0.026(3)
C69 0.098(4) 0.078(3) 0.037(2) 0.022(2) 0.027(2) 0.034(3)
C70 0.069(3) 0.064(3) 0.035(2) 0.0165(19) 0.0111(19) 0.019(2)
C71 0.048(2) 0.0363(18) 0.0274(16) 0.0049(14) -0.0036(14) 0.0073(15)
C72 0.073(3) 0.047(2) 0.036(2) 0.0066(17) 0.0167(19) 0.018(2)
C73 0.100(4) 0.046(2) 0.053(3) 0.004(2) 0.019(3) 0.028(3)
C74 0.089(4) 0.036(2) 0.060(3) 0.001(2) -0.004(3) 0.010(2)
C75 0.058(3) 0.044(2) 0.073(3) 0.016(2) -0.007(2) -0.002(2)
C76 0.047(2) 0.044(2) 0.047(2) 0.0105(17) -0.0029(17) 0.0089(17)
B1 0.0327(19) 0.0258(18) 0.051(2) -0.0044(17) -0.0035(17) 0.0091(15)
B2 0.0264(18) 0.031(2) 0.067(3) 0.0136(19) 0.0179(18) 0.0076(15)
B3 0.0322(18) 0.0343(19) 0.0274(17) 0.0045(15) 0.0064(14) 0.0031(15)
B4 0.0277(18) 0.0297(19) 0.043(2) 0.0069(16) 0.0018(15) 0.0036(14)

loop_
_atom_type_symbol
_atom_type_description
_atom_type_scat_dispersion_real
_atom_type_scat_dispersion_imag
_atom_type_scat_source
C C 0.0033 0.0016 'International Tables Vol C Tables 4.2.6.8 and 6.1.1.4'
H H 0.0000 0.0000 'International Tables Vol C Tables 4.2.6.8 and 6.1.1.4'
B B 0.0013 0.0007 'International Tables Vol C Tables 4.2.6.8 and 6.1.1.4'
Fe Fe 0.3463 0.8444 'International Tables Vol C Tables 4.2.6.8 and 6.1.1.4'
N N 0.0061 0.0033 'International Tables Vol C Tables 4.2.6.8 and 6.1.1.4'
P P 0.1023 0.0942 'International Tables Vol C Tables 4.2.6.8 and 6.1.1.4'

loop_
_geom_angle_atom_site_label_1
_geom_angle_atom_site_label_2
_geom_angle_atom_site_label_3
_geom_angle
_geom_angle_site_symmetry_1
_geom_angle_site_symmetry_3
_geom_angle_publ_flag
H1C Fe1 H2C 176.4(19) . . ?
P1 Fe1 H1C 93.5(12) . . ?
P1 Fe1 H2C 89.5(15) . . ?
P1 Fe1 P2 105.24(3) . . ?
P1 Fe1 B1 91.01(13) . . ?
P1 Fe1 B2 122.51(12) . . ?
P2 Fe1 H1C 85.7(12) . . ?
P2 Fe1 H2C 91.7(14) . . ?
P2 Fe1 B1 122.06(11) . . ?
P2 Fe1 B2 89.86(13) . . ?
N1 Fe1 H1C 79.8(12) . . ?
N1 Fe1 H2C 102.3(15) . . ?
N1 Fe1 P1 86.99(10) . . ?
N1 Fe1 P2 161.58(10) . . ?
N1 Fe1 N2 84.70(13) . . ?
N1 Fe1 B1 42.48(13) . . ?
N1 Fe1 B2 95.12(15) . . ?
N2 Fe1 H1C 100.9(12) . . ?
N2 Fe1 H2C 76.5(15) . . ?
N2 Fe1 P1 161.76(10) . . ?
N2 Fe1 P2 87.06(10) . . ?
N2 Fe1 B1 93.75(15) . . ?
N2 Fe1 B2 42.60(14) . . ?
B1 Fe1 H1C 37.3(12) . . ?
B1 Fe1 H2C 144.7(15) . . ?
B2 Fe1 H1C 143.5(12) . . ?
B2 Fe1 H2C 33.9(14) . . ?
B2 Fe1 B1 127.00(16) . . ?
H3A Fe2 H4A 173.9(19) . . ?
P3 Fe2 H3A 97.7(15) . . ?
P3 Fe2 H4A 88.3(13) . . ?
P3 Fe2 P4 104.52(4) . . ?
P3 Fe2 B3 90.46(11) . . ?
P3 Fe2 B4 122.99(10) . . ?
P4 Fe2 H3A 83.3(15) . . ?
P4 Fe2 H4A 96.6(12) . . ?
P4 Fe2 B3 122.08(10) . . ?
P4 Fe2 B4 90.32(11) . . ?
N3 Fe2 H3A 81.3(15) . . ?
N3 Fe2 H4A 97.6(12) . . ?
N3 Fe2 P3 87.04(8) . . ?
N3 Fe2 P4 161.89(9) . . ?
N3 Fe2 B3 42.57(12) . . ?
N3 Fe2 B4 95.02(14) . . ?
N4 Fe2 H3A 96.6(15) . . ?
N4 Fe2 H4A 77.3(12) . . ?
N4 Fe2 P3 162.54(9) . . ?
N4 Fe2 P4 87.07(9) . . ?
N4 Fe2 N3 85.24(11) . . ?
N4 Fe2 B3 94.38(14) . . ?
N4 Fe2 B4 42.53(12) . . ?
B3 Fe2 H3A 38.9(15) . . ?
B3 Fe2 H4A 140.2(12) . . ?
B3 Fe2 B4 127.17(15) . . ?
B4 Fe2 H3A 139.0(15) . . ?
B4 Fe2 H4A 34.9(12) . . ?
C26 P1 Fe1 100.35(13) . . ?
C26 P1 C33 105.07(16) . . ?
C27 P1 Fe1 116.49(11) . . ?
C27 P1 C26 104.42(16) . . ?
C27 P1 C33 102.11(15) . . ?
C33 P1 Fe1 126.01(12) . . ?
C8 P2 Fe1 99.73(12) . . ?
C8 P2 C15 103.71(15) . . ?
C9 P2 Fe1 118.61(10) . . ?
C9 P2 C8 104.32(15) . . ?
C9 P2 C15 102.36(15) . . ?
C15 P2 Fe1 125.24(12) . . ?
C46 P3 Fe2 100.49(11) . . ?
C46 P3 C53 104.98(15) . . ?
C47 P3 Fe2 117.86(11) . . ?
C47 P3 C46 105.35(15) . . ?
C47 P3 C53 101.14(15) . . ?
C53 P3 Fe2 124.97(12) . . ?
C64 P4 Fe2 100.01(12) . . ?
C64 P4 C71 103.53(17) . . ?
C65 P4 Fe2 125.61(13) . . ?
C65 P4 C64 103.94(17) . . ?
C65 P4 C71 103.66(17) . . ?
C71 P4 Fe2 117.06(12) . . ?
C1 N1 Fe1 110.5(3) . . ?
C1 N1 B1 116.5(3) . . ?
C21 N1 Fe1 116.8(2) . . ?
C21 N1 C1 114.5(3) . . ?
C21 N1 B1 116.4(3) . . ?
B1 N1 Fe1 76.55(19) . . ?
C2 N2 Fe1 111.5(3) . . ?
C2 N2 B2 116.2(3) . . ?
C3 N2 Fe1 115.5(2) . . ?
C3 N2 C2 114.8(3) . . ?
C3 N2 B2 117.0(3) . . ?
B2 N2 Fe1 76.14(19) . . ?
C40 N3 Fe2 111.1(2) . . ?
C40 N3 B3 116.8(3) . . ?
C41 N3 Fe2 116.2(2) . . ?
C41 N3 C40 114.1(3) . . ?
C41 N3 B3 116.8(3) . . ?
B3 N3 Fe2 76.30(18) . . ?
C39 N4 Fe2 111.0(2) . . ?
C39 N4 B4 115.9(3) . . ?
C59 N4 Fe2 116.4(2) . . ?
C59 N4 C39 115.1(3) . . ?
C59 N4 B4 116.0(3) . . ?
B4 N4 Fe2 76.94(19) . . ?
N1 C1 H1A 109.5 . . ?
N1 C1 H1B 109.5 . . ?
N1 C1 C2 110.8(3) . . ?
H1A C1 H1B 108.1 . . ?
C2 C1 H1A 109.5 . . ?
C2 C1 H1B 109.5 . . ?
N2 C2 C1 109.8(3) . . ?
N2 C2 H2A 109.7 . . ?
N2 C2 H2B 109.7 . . ?
C1 C2 H2A 109.7 . . ?
C1 C2 H2B 109.7 . . ?
H2A C2 H2B 108.2 . . ?
C4 C3 N2 121.7(4) . . ?
C4 C3 C8 119.1(4) . . ?
C8 C3 N2 119.2(3) . . ?
C3 C4 H4 120.2 . . ?
C3 C4 C5 119.7(4) . . ?
C5 C4 H4 120.2 . . ?
C4 C5 H5 119.6 . . ?
C6 C5 C4 120.8(4) . . ?
C6 C5 H5 119.6 . . ?
C5 C6 H6 120.2 . . ?
C5 C6 C7 119.5(4) . . ?
C7 C6 H6 120.2 . . ?
C6 C7 H7 119.7 . . ?
C6 C7 C8 120.6(4) . . ?
C8 C7 H7 119.7 . . ?
C3 C8 P2 114.0(3) . . ?
C7 C8 P2 125.7(3) . . ?
C7 C8 C3 120.3(3) . . ?
C10 C9 P2 119.2(2) . . ?
C10 C9 C14 119.3(3) . . ?
C14 C9 P2 121.3(2) . . ?
C9 C10 H10 120.0 . . ?
C9 C10 C11 120.0(3) . . ?
C11 C10 H10 120.0 . . ?
C10 C11 H11 119.8 . . ?
C12 C11 C10 120.3(4) . . ?
C12 C11 H11 119.8 . . ?
C11 C12 H12 120.0 . . ?
C11 C12 C13 119.9(3) . . ?
C13 C12 H12 120.0 . . ?
C12 C13 H13 119.8 . . ?
C14 C13 C12 120.4(4) . . ?
C14 C13 H13 119.8 . . ?
C9 C14 H14 120.0 . . ?
C13 C14 C9 119.9(3) . . ?
C13 C14 H14 120.0 . . ?
C16 C15 P2 119.5(3) . . ?
C16 C15 C20 119.1(3) . . ?
C20 C15 P2 121.4(3) . . ?
C15 C16 H16 120.0 . . ?
C15 C16 C17 120.0(4) . . ?
C17 C16 H16 120.0 . . ?
C16 C17 H17 119.9 . . ?
C18 C17 C16 120.2(4) . . ?
C18 C17 H17 119.9 . . ?
C17 C18 H18 119.7 . . ?
C17 C18 C19 120.6(4) . . ?
C19 C18 H18 119.7 . . ?
C18 C19 H19 120.2 . . ?
C20 C19 C18 119.5(4) . . ?
C20 C19 H19 120.2 . . ?
C15 C20 H20 119.7 . . ?
C19 C20 C15 120.6(4) . . ?
C19 C20 H20 119.7 . . ?
C22 C21 N1 121.9(4) . . ?
C22 C21 C26 120.0(4) . . ?
C26 C21 N1 118.1(3) . . ?
C21 C22 H22 120.3 . . ?
C23 C22 C21 119.5(5) . . ?
C23 C22 H22 120.3 . . ?
C22 C23 H23 119.2 . . ?
C22 C23 C24 121.6(4) . . ?
C24 C23 H23 119.2 . . ?
C23 C24 H24 121.0 . . ?
C25 C24 C23 118.0(5) . . ?
C25 C24 H24 121.0 . . ?
C24 C25 H25 119.2 . . ?
C24 C25 C26 121.5(5) . . ?
C26 C25 H25 119.2 . . ?
C21 C26 P1 114.3(3) . . ?
C25 C26 P1 126.3(3) . . ?
C25 C26 C21 119.4(3) . . ?
C28 C27 P1 120.4(3) . . ?
C32 C27 P1 120.1(3) . . ?
C32 C27 C28 118.9(3) . . ?
C27 C28 H28 119.7 . . ?
C29 C28 C27 120.6(4) . . ?
C29 C28 H28 119.7 . . ?
C28 C29 H29 120.1 . . ?
C30 C29 C28 119.8(4) . . ?
C30 C29 H29 120.1 . . ?
C29 C30 H30 119.7 . . ?
C31 C30 C29 120.5(4) . . ?
C31 C30 H30 119.7 . . ?
C30 C31 H31 120.1 . . ?
C30 C31 C32 119.8(4) . . ?
C32 C31 H31 120.1 . . ?
C27 C32 C31 120.5(3) . . ?
C27 C32 H32 119.8 . . ?
C31 C32 H32 119.8 . . ?
C34 C33 P1 121.6(3) . . ?
C38 C33 P1 119.8(3) . . ?
C38 C33 C34 118.6(3) . . ?
C33 C34 H34 119.5 . . ?
C35 C34 C33 121.1(4) . . ?
C35 C34 H34 119.5 . . ?
C34 C35 H35 120.3 . . ?
C34 C35 C36 119.4(4) . . ?
C36 C35 H35 120.3 . . ?
C35 C36 H36 119.9 . . ?
C37 C36 C35 120.3(4) . . ?
C37 C36 H36 119.9 . . ?
C36 C37 H37 120.0 . . ?
C36 C37 C38 120.1(4) . . ?
C38 C37 H37 120.0 . . ?
C33 C38 H38 119.7 . . ?
C37 C38 C33 120.6(4) . . ?
C37 C38 H38 119.7 . . ?
N4 C39 H39A 109.5 . . ?
N4 C39 H39B 109.5 . . ?
N4 C39 C40 110.6(3) . . ?
H39A C39 H39B 108.1 . . ?
C40 C39 H39A 109.5 . . ?
C40 C39 H39B 109.5 . . ?
N3 C40 C39 109.1(3) . . ?
N3 C40 H40A 109.9 . . ?
N3 C40 H40B 109.9 . . ?
C39 C40 H40A 109.9 . . ?
C39 C40 H40B 109.9 . . ?
H40A C40 H40B 108.3 . . ?
C42 C41 N3 121.8(3) . . ?
C42 C41 C46 119.5(3) . . ?
C46 C41 N3 118.7(3) . . ?
C41 C42 H42 120.1 . . ?
C43 C42 C41 119.8(3) . . ?
C43 C42 H42 120.1 . . ?
C42 C43 H43 119.8 . . ?
C44 C43 C42 120.5(3) . . ?
C44 C43 H43 119.8 . . ?
C43 C44 H44 120.2 . . ?
C45 C44 C43 119.7(3) . . ?
C45 C44 H44 120.2 . . ?
C44 C45 H45 119.5 . . ?
C46 C45 C44 120.9(3) . . ?
C46 C45 H45 119.5 . . ?
C41 C46 P3 113.4(2) . . ?
C45 C46 P3 127.1(3) . . ?
C45 C46 C41 119.5(3) . . ?
C48 C47 P3 120.5(3) . . ?
C48 C47 C52 118.5(3) . . ?
C52 C47 P3 120.5(3) . . ?
C47 C48 H48 119.8 . . ?
C47 C48 C49 120.4(3) . . ?
C49 C48 H48 119.8 . . ?
C48 C49 H49 119.8 . . ?
C50 C49 C48 120.3(4) . . ?
C50 C49 H49 119.8 . . ?
C49 C50 H50 120.1 . . ?
C49 C50 C51 119.8(4) . . ?
C51 C50 H50 120.1 . . ?
C50 C51 H51 119.6 . . ?
C50 C51 C52 120.8(4) . . ?
C52 C51 H51 119.6 . . ?
C47 C52 H52 119.9 . . ?
C51 C52 C47 120.2(3) . . ?
C51 C52 H52 119.9 . . ?
C54 C53 P3 120.7(3) . . ?
C58 C53 P3 120.1(3) . . ?
C58 C53 C54 119.2(3) . . ?
C53 C54 H54 119.8 . . ?
C55 C54 C53 120.4(4) . . ?
C55 C54 H54 119.8 . . ?
C54 C55 H55 119.7 . . ?
C56 C55 C54 120.6(4) . . ?
C56 C55 H55 119.7 . . ?
C55 C56 H56 120.3 . . ?
C55 C56 C57 119.3(4) . . ?
C57 C56 H56 120.3 . . ?
C56 C57 H57 119.8 . . ?
C58 C57 C56 120.4(4) . . ?
C58 C57 H57 119.8 . . ?
C53 C58 H58 120.0 . . ?
C57 C58 C53 120.0(4) . . ?
C57 C58 H58 120.0 . . ?
C60 C59 N4 122.0(3) . . ?
C60 C59 C64 119.7(3) . . ?
C64 C59 N4 118.2(3) . . ?
C59 C60 H60 119.9 . . ?
C59 C60 C61 120.2(4) . . ?
C61 C60 H60 119.9 . . ?
C60 C61 H61 120.0 . . ?
C62 C61 C60 120.1(4) . . ?
C62 C61 H61 120.0 . . ?
C61 C62 H62 120.1 . . ?
C63 C62 C61 119.8(4) . . ?
C63 C62 H62 120.1 . . ?
C62 C63 H63 119.8 . . ?
C62 C63 C64 120.5(4) . . ?
C64 C63 H63 119.8 . . ?
C59 C64 P4 114.5(3) . . ?
C63 C64 P4 125.8(3) . . ?
C63 C64 C59 119.7(3) . . ?
C66 C65 P4 119.4(3) . . ?
C66 C65 C70 117.9(4) . . ?
C70 C65 P4 122.8(3) . . ?
C65 C66 H66 119.5 . . ?
C65 C66 C67 121.0(4) . . ?
C67 C66 H66 119.5 . . ?
C66 C67 H67 120.0 . . ?
C68 C67 C66 120.0(5) . . ?
C68 C67 H67 120.0 . . ?
C67 C68 H68 120.1 . . ?
C69 C68 C67 119.8(4) . . ?
C69 C68 H68 120.1 . . ?
C68 C69 H69 119.6 . . ?
C68 C69 C70 120.8(5) . . ?
C70 C69 H69 119.6 . . ?
C65 C70 C69 120.5(5) . . ?
C65 C70 H70 119.8 . . ?
C69 C70 H70 119.8 . . ?
C72 C71 P4 121.7(3) . . ?
C72 C71 C76 119.1(4) . . ?
C76 C71 P4 118.5(3) . . ?
C71 C72 H72 120.3 . . ?
C71 C72 C73 119.3(4) . . ?
C73 C72 H72 120.3 . . ?
C72 C73 H73 119.2 . . ?
C74 C73 C72 121.5(5) . . ?
C74 C73 H73 119.2 . . ?
C73 C74 H74 120.6 . . ?
C73 C74 C75 118.9(4) . . ?
C75 C74 H74 120.6 . . ?
C74 C75 H75 120.0 . . ?
C76 C75 C74 119.9(5) . . ?
C76 C75 H75 120.0 . . ?
C71 C76 H76 119.4 . . ?
C75 C76 C71 121.2(4) . . ?
C75 C76 H76 119.4 . . ?
Fe1 B1 H1C 47.4(15) . . ?
Fe1 B1 H1D 124(2) . . ?
Fe1 B1 H1E 114(3) . . ?
H1C B1 H1D 99(3) . . ?
H1C B1 H1E 91(3) . . ?
N1 B1 Fe1 60.97(17) . . ?
N1 B1 H1C 108.3(15) . . ?
N1 B1 H1D 123(2) . . ?
N1 B1 H1E 119(3) . . ?
H1D B1 H1E 109(3) . . ?
Fe1 B2 H2C 43.8(18) . . ?
Fe1 B2 H2D 127(3) . . ?
Fe1 B2 H2E 128.1(19) . . ?
H2C B2 H2D 110(3) . . ?
H2C B2 H2E 105(3) . . ?
N2 B2 Fe1 61.25(17) . . ?
N2 B2 H2C 105.1(18) . . ?
N2 B2 H2D 116(3) . . ?
N2 B2 H2E 121.6(19) . . ?
H2D B2 H2E 99(3) . . ?
Fe2 B3 H3A 45.5(17) . . ?
Fe2 B3 H3B 120(2) . . ?
Fe2 B3 H3C 116(3) . . ?
H3A B3 H3B 109(3) . . ?
H3A B3 H3C 97(3) . . ?
N3 B3 Fe2 61.13(16) . . ?
N3 B3 H3A 106.3(17) . . ?
N3 B3 H3B 111(2) . . ?
N3 B3 H3C 110(3) . . ?
H3B B3 H3C 121(4) . . ?
Fe2 B4 H4A 42.1(15) . . ?
Fe2 B4 H4B 120.1(18) . . ?
Fe2 B4 H4C 122.8(17) . . ?
H4A B4 H4B 109(2) . . ?
H4A B4 H4C 105(2) . . ?
N4 B4 Fe2 60.53(17) . . ?
N4 B4 H4A 102.4(15) . . ?
N4 B4 H4B 113.0(18) . . ?
N4 B4 H4C 111.2(17) . . ?
H4B B4 H4C 115(3) . . ?

loop_
_geom_bond_atom_site_label_1
_geom_bond_atom_site_label_2
_geom_bond_distance
_geom_bond_site_symmetry_2
_geom_bond_publ_flag
Fe1 H1C 1.64(3) . ?
Fe1 H2C 1.57(4) . ?
Fe1 P1 2.1610(10) . ?
Fe1 P2 2.1648(10) . ?
Fe1 N1 1.994(3) . ?
Fe1 N2 2.003(3) . ?
Fe1 B1 2.218(4) . ?
Fe1 B2 2.218(4) . ?
Fe2 H3A 1.59(4) . ?
Fe2 H4A 1.53(3) . ?
Fe2 P3 2.1607(9) . ?
Fe2 P4 2.1640(9) . ?
Fe2 N3 1.994(3) . ?
Fe2 N4 1.992(3) . ?
Fe2 B3 2.212(4) . ?
Fe2 B4 2.229(4) . ?
P1 C26 1.835(3) . ?
P1 C27 1.823(3) . ?
P1 C33 1.835(3) . ?
P2 C8 1.835(3) . ?
P2 C9 1.827(3) . ?
P2 C15 1.836(3) . ?
P3 C46 1.837(3) . ?
P3 C47 1.818(3) . ?
P3 C53 1.839(3) . ?
P4 C64 1.832(4) . ?
P4 C65 1.829(4) . ?
P4 C71 1.834(4) . ?
N1 C1 1.490(5) . ?
N1 C21 1.438(5) . ?
N1 B1 1.540(5) . ?
N2 C2 1.482(5) . ?
N2 C3 1.429(5) . ?
N2 B2 1.546(5) . ?
N3 C40 1.489(4) . ?
N3 C41 1.444(4) . ?
N3 B3 1.541(5) . ?
N4 C39 1.477(5) . ?
N4 C59 1.441(4) . ?
N4 B4 1.547(5) . ?
C1 H1A 0.9900 . ?
C1 H1B 0.9900 . ?
C1 C2 1.493(7) . ?
C2 H2A 0.9900 . ?
C2 H2B 0.9900 . ?
C3 C4 1.392(5) . ?
C3 C8 1.398(5) . ?
C4 H4 0.9500 . ?
C4 C5 1.401(7) . ?
C5 H5 0.9500 . ?
C5 C6 1.376(7) . ?
C6 H6 0.9500 . ?
C6 C7 1.383(5) . ?
C7 H7 0.9500 . ?
C7 C8 1.385(5) . ?
C9 C10 1.389(5) . ?
C9 C14 1.391(4) . ?
C10 H10 0.9500 . ?
C10 C11 1.397(5) . ?
C11 H11 0.9500 . ?
C11 C12 1.363(6) . ?
C12 H12 0.9500 . ?
C12 C13 1.387(6) . ?
C13 H13 0.9500 . ?
C13 C14 1.383(5) . ?
C14 H14 0.9500 . ?
C15 C16 1.385(5) . ?
C15 C20 1.402(5) . ?
C16 H16 0.9500 . ?
C16 C17 1.400(5) . ?
C17 H17 0.9500 . ?
C17 C18 1.371(6) . ?
C18 H18 0.9500 . ?
C18 C19 1.386(7) . ?
C19 H19 0.9500 . ?
C19 C20 1.385(5) . ?
C20 H20 0.9500 . ?
C21 C22 1.384(5) . ?
C21 C26 1.401(6) . ?
C22 H22 0.9500 . ?
C22 C23 1.380(8) . ?
C23 H23 0.9500 . ?
C23 C24 1.403(8) . ?
C24 H24 0.9500 . ?
C24 C25 1.380(6) . ?
C25 H25 0.9500 . ?
C25 C26 1.387(6) . ?
C27 C28 1.392(5) . ?
C27 C32 1.392(5) . ?
C28 H28 0.9500 . ?
C28 C29 1.387(5) . ?
C29 H29 0.9500 . ?
C29 C30 1.383(6) . ?
C30 H30 0.9500 . ?
C30 C31 1.375(6) . ?
C31 H31 0.9500 . ?
C31 C32 1.394(5) . ?
C32 H32 0.9500 . ?
C33 C34 1.411(5) . ?
C33 C38 1.387(5) . ?
C34 H34 0.9500 . ?
C34 C35 1.363(6) . ?
C35 H35 0.9500 . ?
C35 C36 1.404(7) . ?
C36 H36 0.9500 . ?
C36 C37 1.377(7) . ?
C37 H37 0.9500 . ?
C37 C38 1.384(5) . ?
C38 H38 0.9500 . ?
C39 H39A 0.9900 . ?
C39 H39B 0.9900 . ?
C39 C40 1.520(5) . ?
C40 H40A 0.9900 . ?
C40 H40B 0.9900 . ?
C41 C42 1.393(4) . ?
C41 C46 1.410(4) . ?
C42 H42 0.9500 . ?
C42 C43 1.388(5) . ?
C43 H43 0.9500 . ?
C43 C44 1.386(6) . ?
C44 H44 0.9500 . ?
C44 C45 1.386(5) . ?
C45 H45 0.9500 . ?
C45 C46 1.377(5) . ?
C47 C48 1.391(5) . ?
C47 C52 1.396(5) . ?
C48 H48 0.9500 . ?
C48 C49 1.398(5) . ?
C49 H49 0.9500 . ?
C49 C50 1.370(6) . ?
C50 H50 0.9500 . ?
C50 C51 1.373(6) . ?
C51 H51 0.9500 . ?
C51 C52 1.389(5) . ?
C52 H52 0.9500 . ?
C53 C54 1.398(5) . ?
C53 C58 1.391(5) . ?
C54 H54 0.9500 . ?
C54 C55 1.385(5) . ?
C55 H55 0.9500 . ?
C55 C56 1.370(6) . ?
C56 H56 0.9500 . ?
C56 C57 1.405(6) . ?
C57 H57 0.9500 . ?
C57 C58 1.384(5) . ?
C58 H58 0.9500 . ?
C59 C60 1.394(5) . ?
C59 C64 1.397(5) . ?
C60 H60 0.9500 . ?
C60 C61 1.397(6) . ?
C61 H61 0.9500 . ?
C61 C62 1.391(7) . ?
C62 H62 0.9500 . ?
C62 C63 1.390(6) . ?
C63 H63 0.9500 . ?
C63 C64 1.396(5) . ?
C65 C66 1.383(6) . ?
C65 C70 1.391(5) . ?
C66 H66 0.9500 . ?
C66 C67 1.387(6) . ?
C67 H67 0.9500 . ?
C67 C68 1.382(7) . ?
C68 H68 0.9500 . ?
C68 C69 1.346(8) . ?
C69 H69 0.9500 . ?
C69 C70 1.395(6) . ?
C70 H70 0.9500 . ?
C71 C72 1.379(6) . ?
C71 C76 1.384(6) . ?
C72 H72 0.9500 . ?
C72 C73 1.409(6) . ?
C73 H73 0.9500 . ?
C73 C74 1.356(8) . ?
C74 H74 0.9500 . ?
C74 C75 1.400(7) . ?
C75 H75 0.9500 . ?
C75 C76 1.378(6) . ?
C76 H76 0.9500 . ?
B1 H1C 1.35(4) . ?
B1 H1D 1.15(4) . ?
B1 H1E 1.140(19) . ?
B2 H2C 1.27(4) . ?
B2 H2D 1.124(19) . ?
B2 H2E 1.152(18) . ?
B3 H3A 1.40(4) . ?
B3 H3B 1.157(19) . ?
B3 H3C 1.164(19) . ?
B4 H4A 1.31(3) . ?
B4 H4B 1.135(18) . ?
B4 H4C 1.11(3) . ?

loop_
_smtbx_masks_void_nr
_smtbx_masks_void_average_x
_smtbx_masks_void_average_y
_smtbx_masks_void_average_z
_smtbx_masks_void_volume
_smtbx_masks_void_count_electrons
_smtbx_masks_void_content
1 -0.365 -0.598 -0.347 1752.7 206.7 ?
2 0.000 0.500 0.500 13.3 0.0 ?
